data_2004887
loop_
_publ_author_name
'Breu, J.'
'Stoll, A. J.'

_publ_section_title
;
 Tris(1,10-phenanthroline)ruthenium(II) Bis(hexafluorophosphate)
;
_journal_issue 5
_journal_name_full 'Acta Crystallographica Section C'
_journal_page_first 1174
_journal_page_last 1177
_journal_paper_doi 10.1107/S0108270195017057
_journal_volume 52
_journal_year 1996
_chemical_formula_iupac 'Ru (C12 H8 N2)3] (P F6)2'
_chemical_formula_sum 'C36 H24 F12 N6 P2 Ru'
_chemical_formula_weight 931.62
_chemical_name_systematic
;
Tris(1,10-phenanthroline)ruthenium(II) dihexafluorophosphate
;
_space_group_IT_number 15
_symmetry_cell_setting monoclinic
_symmetry_space_group_name_Hall '-C 2yc'
_symmetry_space_group_name_H-M 'C 1 2/c 1'
_cell_angle_alpha 90
_cell_angle_beta 101.425(15)
_cell_angle_gamma 90
_cell_formula_units_Z 8
_cell_length_a 37.086(9)
_cell_length_b 16.045(5)
_cell_length_c 12.128(5)
_cell_measurement_reflns_used 757
_cell_measurement_temperature 293(2)
_cell_measurement_theta_max 23.77
_cell_measurement_theta_min 2.11
_cell_volume 7074(4)
_computing_molecular_graphics 'PLATON, PLUTON (Spek, 1990), INSIGHTII (Biosym Technologies, 1993)'
_computing_publication_material PLATON
_computing_structure_refinement 'SHELXL-93 (Sheldrick, 1993)'
_computing_structure_solution 'SIR92 (Altomare, Cascarano, Giacovazzo & Guagliardi, 1993)'
_diffrn_ambient_temperature 293(2)
_diffrn_measurement_device 'STOE IPDS'
_diffrn_measurement_method rotation
_diffrn_radiation_monochromator graphite
_diffrn_radiation_source 'fine-focus sealed tube'
_diffrn_radiation_type 'Mo K\a'
_diffrn_radiation_wavelength 0.71069
_diffrn_reflns_av_R_equivalents 0.0353
_diffrn_reflns_av_sigmaI/netI 0.0557
_diffrn_reflns_limit_h_max 40
_diffrn_reflns_limit_h_min -40
_diffrn_reflns_limit_k_max 17
_diffrn_reflns_limit_k_min -18
_diffrn_reflns_limit_l_max 13
_diffrn_reflns_limit_l_min -10
_diffrn_reflns_number 9729
_diffrn_reflns_theta_max 23.77
_diffrn_reflns_theta_min 2.11
_diffrn_standards_number No
_exptl_absorpt_coefficient_mu 0.636
_exptl_absorpt_correction_type none
_exptl_crystal_colour orange
_exptl_crystal_density_diffrn 1.750
_exptl_crystal_description Prism
_exptl_crystal_F_000 3712
_exptl_crystal_size_max 0.15
_exptl_crystal_size_mid 0.12
_exptl_crystal_size_min 0.11
_refine_diff_density_max 0.526
_refine_diff_density_min -0.426
_refine_ls_extinction_method none
_refine_ls_goodness_of_fit_all 0.914
_refine_ls_goodness_of_fit_obs 1.034
_refine_ls_hydrogen_treatment 'H atoms riding'
_refine_ls_matrix_type full
_refine_ls_number_parameters 516
_refine_ls_number_reflns 5217
_refine_ls_number_restraints 0
_refine_ls_restrained_S_all 0.914
_refine_ls_restrained_S_obs 1.034
_refine_ls_R_factor_all 0.0715
_refine_ls_R_factor_obs 0.0435
_refine_ls_shift/esd_max -0.001
_refine_ls_shift/esd_mean 0.000
_refine_ls_structure_factor_coef F^2^
_refine_ls_weighting_details 'w = 1/[\s^2^(Fo^2^)+(0.0751P)^2^] where P=(Fo^2^+2Fc^2^)/3'
_refine_ls_weighting_scheme calc
_refine_ls_wR_factor_all 0.1142
_refine_ls_wR_factor_obs 0.1039
_reflns_number_observed 3542
_reflns_number_total 5217
_reflns_observed_criterion I>2sigma(I)
_cod_data_source_file jz1107.cif
_cod_data_source_block 1
_cod_depositor_comments
;
The following automatic conversions were performed:
'_symmetry_cell_setting' value 'Monoclinic' changed to 'monoclinic'
according to '/home/saulius/struct/CIF-dictionaries/cif_core.dic'
dictionary named 'cif_core.dic' version 2.4.1 from 2010-06-29.

Automatic conversion script
Id: cif_fix_enum 1527 2010-12-29 10:47:43Z saulius 

The following automatic conversions were performed:

'_symmetry_cell_setting' value 'Monoclinic' changed to 'monoclinic'
according to /home/saulius/struct/CIF-dictionaries/cif_core.dic
dictionary named 'cif_core.dic' version 2.4.1 from 2010-06-29.

Automatic conversion script
Id: cif_fix_values 1715 2011-07-08 13:25:40Z adriana 

The following automatic conversions were performed:

'_refine_ls_weighting_scheme' value 'calc w =
1/[\s^2^(Fo^2^)+(0.0751P)^2^] where P=(Fo^2^+2Fc^2^)/3' was changed
to 'calc'. New tag '_refine_ls_weighting_details' was created. The
value of the new tag was set to 'w = 1/[\s^2^(Fo^2^)+(0.0751P)^2^]
where P=(Fo^2^+2Fc^2^)/3'.

Automatic conversion script
Id: cif_fix_values 3143 2015-03-26 13:38:13Z robertas 
;
_cod_original_sg_symbol_H-M 'C 2/c'
_cod_database_code 2004887

loop_
_symmetry_equiv_pos_as_xyz
x,y,z
-x,y,1/2-z
-x,-y,-z
x,-y,1/2+z
1/2+x,1/2+y,z
1/2-x,1/2+y,1/2-z
1/2-x,1/2-y,-z
1/2+x,1/2-y,1/2+z

loop_
_atom_site_aniso_label
_atom_site_aniso_U_11
_atom_site_aniso_U_22
_atom_site_aniso_U_33
_atom_site_aniso_U_12
_atom_site_aniso_U_13
_atom_site_aniso_U_23
Ru 0.0377(2) 0.0448(2) 0.0382(2) -0.0049(2) 0.0067(2) 0.0025(2)
N11 0.044(2) 0.074(3) 0.044(3) -0.011(2) 0.006(2) 0.008(2)
N21 0.044(2) 0.053(3) 0.054(3) -0.002(2) 0.009(2) -0.001(2)
N31 0.036(2) 0.047(2) 0.048(3) -0.001(2) 0.009(2) -0.005(2)
N112 0.039(2) 0.046(2) 0.045(3) -0.006(2) -0.001(2) 0.005(2)
N212 0.041(2) 0.048(2) 0.043(3) -0.005(2) 0.010(2) 0.006(2)
N312 0.045(2) 0.035(2) 0.044(3) -0.002(2) 0.007(2) -0.002(2)
C12 0.056(3) 0.099(5) 0.055(4) -0.017(3) 0.016(3) 0.003(3)
C13 0.059(4) 0.140(7) 0.072(5) -0.035(4) 0.016(3) 0.028(5)
C14 0.062(4) 0.135(7) 0.070(5) -0.040(4) -0.001(3) 0.048(5)
C15 0.059(4) 0.086(5) 0.062(5) -0.034(3) -0.020(3) 0.034(4)
C16 0.082(5) 0.074(5) 0.120(7) -0.036(4) -0.030(5) 0.052(5)
C17 0.083(5) 0.052(4) 0.117(7) -0.008(4) -0.024(4) 0.021(4)
C18 0.059(3) 0.044(3) 0.083(5) -0.004(3) -0.021(3) 0.010(3)
C19 0.071(4) 0.049(4) 0.103(6) 0.014(3) -0.025(4) -0.014(4)
C22 0.050(3) 0.056(3) 0.074(4) 0.005(3) 0.009(3) 0.000(3)
C23 0.064(4) 0.062(4) 0.100(6) 0.005(3) 0.029(4) -0.015(4)
C24 0.078(4) 0.062(4) 0.083(5) -0.013(3) 0.038(4) -0.025(3)
C25 0.062(3) 0.063(3) 0.057(4) -0.016(3) 0.029(3) -0.012(3)
C26 0.083(4) 0.088(5) 0.056(4) -0.032(4) 0.032(3) -0.028(4)
C27 0.069(4) 0.090(5) 0.043(4) -0.027(4) 0.011(3) -0.016(3)
C28 0.058(3) 0.071(4) 0.035(3) -0.023(3) 0.006(3) 0.005(3)
C29 0.059(3) 0.079(4) 0.044(4) -0.018(3) -0.004(3) 0.014(3)
C32 0.045(3) 0.065(3) 0.069(4) -0.003(2) 0.012(3) -0.010(3)
C33 0.039(3) 0.085(5) 0.091(5) -0.005(3) 0.000(3) -0.022(4)
C34 0.052(3) 0.070(4) 0.072(5) 0.011(3) -0.012(3) -0.012(3)
C35 0.060(3) 0.045(3) 0.058(4) 0.006(3) -0.010(3) -0.004(3)
C36 0.095(5) 0.055(4) 0.059(4) 0.007(3) -0.013(4) 0.007(3)
C37 0.115(5) 0.063(4) 0.047(4) -0.005(4) 0.006(4) 0.016(3)
C38 0.077(4) 0.045(3) 0.047(4) -0.002(3) 0.013(3) 0.005(3)
C39 0.091(4) 0.060(4) 0.056(4) -0.015(3) 0.026(3) 0.011(3)
C110 0.057(3) 0.063(4) 0.079(5) 0.012(3) -0.002(3) -0.016(3)
C111 0.054(3) 0.054(3) 0.058(4) 0.004(3) 0.007(3) -0.002(3)
C113 0.041(3) 0.062(4) 0.048(4) -0.016(2) -0.011(2) 0.020(3)
C114 0.044(3) 0.048(3) 0.061(4) -0.011(2) -0.017(2) 0.014(3)
C210 0.051(3) 0.077(4) 0.061(4) -0.002(3) -0.003(3) 0.024(4)
C211 0.049(3) 0.060(3) 0.053(4) -0.006(3) 0.010(3) 0.010(3)
C213 0.049(3) 0.054(3) 0.042(3) -0.013(2) 0.017(2) 0.000(2)
C214 0.048(3) 0.052(3) 0.041(3) -0.014(2) 0.011(2) 0.006(2)
C310 0.062(3) 0.056(3) 0.062(4) -0.013(3) 0.023(3) 0.004(3)
C311 0.044(3) 0.049(3) 0.057(4) -0.006(2) 0.011(2) 0.002(3)
C313 0.045(3) 0.035(2) 0.050(3) 0.004(2) 0.003(2) -0.004(2)
C314 0.051(3) 0.036(3) 0.043(3) -0.001(2) 0.006(2) 0.003(2)
P1 0.0485(10) 0.0474(10) 0.0421(12) 0.0000 0.0125(8) 0.0000
F11 0.050(2) 0.072(2) 0.093(3) -0.0007(15) 0.009(2) -0.008(2)
F12 0.109(3) 0.091(3) 0.042(2) 0.006(2) 0.026(2) 0.002(2)
F13 0.074(3) 0.044(2) 0.084(4) 0.0000 0.013(2) 0.0000
F14 0.078(3) 0.043(2) 0.078(4) 0.0000 0.012(3) 0.0000
P2 0.0804(15) 0.0657(15) 0.077(2) 0.0000 -0.0151(13) 0.0000
F21 0.164(4) 0.122(4) 0.142(5) 0.069(3) -0.031(4) -0.006(3)
F22 0.152(4) 0.139(5) 0.282(9) -0.072(4) 0.003(5) -0.009(5)
F23 0.188(5) 0.208(6) 0.091(4) -0.053(5) 0.009(4) -0.045(4)
P3 0.0544(10) 0.185(2) 0.0595(13) 0.0100(12) 0.0088(9) 0.0169(14)
F31 0.130(4) 0.203(5) 0.068(3) 0.020(4) 0.024(3) 0.004(3)
F32 0.118(3) 0.198(6) 0.120(4) 0.060(4) 0.005(3) -0.020(4)
F33 0.211(7) 0.283(10) 0.204(8) -0.150(7) 0.041(6) -0.065(7)
F34 0.082(3) 0.503(13) 0.062(3) -0.002(5) 0.009(3) 0.018(5)
F35 0.166(5) 0.481(15) 0.221(8) 0.194(8) 0.120(6) 0.232(9)
F36 0.248(7) 0.190(7) 0.234(9) -0.020(6) 0.155(7) 0.006(6)

loop_
_atom_site_label
_atom_site_occupancy
_atom_site_fract_x
_atom_site_fract_y
_atom_site_fract_z
_atom_site_U_iso_or_equiv
_atom_site_thermal_displace_type
Ru 1.000 .121930(10) .27513(2) .37931(3) .04030(10) Uani
N11 1.000 .14741(10) .3509(3) .2807(4) .0544(16) Uani
N21 1.000 .13260(10) .1666(3) .3004(4) .0504(16) Uani
N31 1.000 .16661(9) .2703(2) .5101(4) .0436(14) Uani
N112 1.000 .10808(10) .3904(2) .4347(4) .0446(14) Uani
N212 1.000 .07757(9) .2726(3) .2463(3) .0438(14) Uani
N312 1.000 .09984(10) .2087(2) .4962(3) .0416(14) Uani
C12 1.000 .16779(15) .3289(4) .2057(5) .069(2) Uani
C13 1.000 .1845(2) .3855(6) .1443(6) .090(3) Uani
C14 1.000 .1798(2) .4687(6) .1630(6) .091(3) Uani
C15 1.000 .1584(2) .4960(4) .2402(6) .073(3) Uani
C16 1.000 .1513(2) .5789(5) .2653(8) .099(3) Uani
C17 1.000 .1299(2) .5999(4) .3381(8) .090(3) Uani
C18 1.000 .1147(2) .5382(3) .4022(6) .067(2) Uani
C19 1.000 .0932(2) .5547(4) .4817(7) .080(3) Uani
C22 1.000 .16032(14) .1123(3) .3288(6) .0605(19) Uani
C23 1.000 .1661(2) .0463(4) .2615(7) .074(3) Uani
C24 1.000 .1430(2) .0344(4) .1610(6) .071(3) Uani
C25 1.000 .11334(14) .0873(4) .1275(5) .0583(19) Uani
C26 1.000 .0869(2) .0800(4) .0242(5) .073(3) Uani
C27 1.000 .0596(2) .1346(4) -.0037(5) .067(3) Uani
C28 1.000 .05498(14) .2027(4) .0670(4) .0551(19) Uani
C29 1.000 .0271(2) .2633(4) .0438(5) .063(2) Uani
C32 1.000 .20020(13) .3038(3) .5164(5) .0596(19) Uani
C33 1.000 .22724(15) .2996(4) .6137(6) .073(3) Uani
C34 1.000 .2204(2) .2600(4) .7062(6) .068(2) Uani
C35 1.000 .18561(14) .2246(3) .7051(5) .0573(19) Uani
C36 1.000 .1749(2) .1865(4) .7995(6) .074(3) Uani
C37 1.000 .1403(2) .1567(4) .7923(5) .076(3) Uani
C38 1.000 .1137(2) .1615(3) .6912(5) .056(2) Uani
C39 1.000 .0779(2) .1279(4) .6770(5) .067(2) Uani
C110 1.000 .0797(2) .4912(4) .5359(6) .068(2) Uani
C111 1.000 .08782(14) .4093(3) .5108(5) .0559(19) Uani
C113 1.000 .14287(13) .4324(3) .2980(5) .053(2) Uani
C114 1.000 .12153(13) .4548(3) .3800(5) .0548(19) Uani
C210 1.000 .02496(14) .3242(4) .1181(5) .065(2) Uani
C211 1.000 .05037(13) .3280(3) .2204(5) .0540(19) Uani
C213 1.000 .10899(13) .1530(3) .1998(4) .0472(17) Uani
C214 1.000 .07970(13) .2111(3) .1710(4) .0467(17) Uani
C310 1.000 .05507(15) .1343(3) .5752(5) .0585(19) Uani
C311 1.000 .06647(12) .1755(3) .4860(5) .0499(19) Uani
C313 1.000 .15942(12) .2326(3) .6039(4) .0442(16) Uani
C314 1.000 .12353(13) .2005(3) .5975(4) .0438(17) Uani
P1 1.000 .0 .03919(11) .25000 .0455(6) Uani
F11 1.000 .04360(8) .0391(2) .2846(3) .0724(14) Uani
F12 1.000 -.00296(10) .0390(2) .3785(3) .0791(16) Uani
F13 1.000 .0 .1389(2) .25000 .0677(18) Uani
F14 1.000 .0 -.0606(2) .25000 .0668(18) Uani
P2 1.000 .0 .5851(2) .25000 .0786(10) Uani
F21 1.000 .0309(2) .5179(3) .2664(5) .151(3) Uani
F22 1.000 .0297(2) .6519(4) .2754(7) .196(4) Uani
F23 1.000 .0002(2) .5841(4) .3789(5) .165(3) Uani
P3 1.000 .24086(5) .0400(2) .0536(2) .1000(9) Uani
F31 1.000 .24495(13) .0426(4) .1833(4) .133(2) Uani
F32 1.000 .27711(14) -.0087(4) .0608(5) .148(3) Uani
F33 1.000 .2157(2) -.0320(6) .0502(7) .233(5) Uani
F34 1.000 .23781(13) .0428(6) -.0761(4) .216(5) Uani
F35 1.000 .2063(2) .0939(7) .0440(7) .278(6) Uani
F36 1.000 .2658(2) .1198(5) .0579(7) .209(4) Uani
H12 1.000 .17099(15) .2723(4) .1939(5) .0840 Uiso
H13 1.000 .1983(2) .3674(6) .0926(6) .1080 Uiso
H14 1.000 .1910(2) .5079(6) .1242(6) .1090 Uiso
H16 1.000 .1618(2) .6212(5) .2299(8) .1180 Uiso
H17 1.000 .1248(2) .6559(4) .3475(8) .1080 Uiso
H19 1.000 .0880(2) .6096(4) .4980(7) .0960 Uiso
H22 1.000 .17649(14) .1195(3) .3973(6) .0730 Uiso
H23 1.000 .1857(2) .0101(4) .2850(7) .0880 Uiso
H24 1.000 .1471(2) -.0093(4) .1146(6) .0860 Uiso
H26 1.000 .0890(2) .0362(4) -.0244(5) .0880 Uiso
H27 1.000 .0430(2) .1278(4) -.0714(5) .0810 Uiso
H29 1.000 .0100(2) .2611(4) -.0235(5) .0750 Uiso
H32 1.000 .20553(13) .3307(3) .4536(5) .0710 Uiso
H33 1.000 .25009(15) .3240(4) .6154(6) .0880 Uiso
H34 1.000 .2387(2) .2562(4) .7706(6) .0810 Uiso
H36 1.000 .1918(2) .1821(4) .8670(6) .0880 Uiso
H37 1.000 .1339(2) .1324(4) .8554(5) .0920 Uiso
H39 1.000 .0701(2) .1018(4) .7367(5) .0810 Uiso
H110 1.000 .0652(2) .5022(4) .5888(6) .0820 Uiso
H111 1.000 .07878(14) .3661(3) .5487(5) .0670 Uiso
H210 1.000 .00654(14) .3643(4) .1016(5) .0780 Uiso
H211 1.000 .04820(13) .3701(3) .2714(5) .0650 Uiso
H310 1.000 .03164(15) .1111(3) .5645(5) .0700 Uiso
H311 1.000 .05014(12) .1798(3) .4174(5) .0600 Uiso

loop_
_atom_type_symbol
_atom_type_description
_atom_type_scat_dispersion_real
_atom_type_scat_dispersion_imag
_atom_type_scat_source
Ru Ru -1.2594 0.8363 'International Tables Vol C Tables 4.2.6.8 and 6.1.1.4'
P P 0.1023 0.0942 'International Tables Vol C Tables 4.2.6.8 and 6.1.1.4'
N N 0.0061 0.0033 'International Tables Vol C Tables 4.2.6.8 and 6.1.1.4'
F F 0.0171 0.0103 'International Tables Vol C Tables 4.2.6.8 and 6.1.1.4'
H H 0.0000 0.0000 'International Tables Vol C Tables 4.2.6.8 and 6.1.1.4'
C C 0.0033 0.0016 'International Tables Vol C Tables 4.2.6.8 and 6.1.1.4'

loop_
_geom_angle_atom_site_label_1
_geom_angle_atom_site_label_2
_geom_angle_atom_site_label_3
_geom_angle_site_symmetry_1
_geom_angle_site_symmetry_3
_geom_angle
_geom_angle_publ_flag
N11 Ru N21 . . 94.39(18) no
N11 Ru N31 . . 94.46(16) no
N11 Ru N112 . . 80.38(17) yes
N11 Ru N212 . . 86.80(17) no
N11 Ru N312 . . 172.33(16) no
N21 Ru N31 . . 97.28(16) no
N21 Ru N112 . . 171.50(18) no
N21 Ru N212 . . 79.47(17) yes
N21 Ru N312 . . 91.23(16) no
N31 Ru N112 . . 89.84(16) no
N31 Ru N212 . . 176.61(16) no
N31 Ru N312 . . 79.62(15) yes
N112 Ru N212 . . 93.48(18) no
N112 Ru N312 . . 94.63(15) no
N212 Ru N312 . . 99.38(15) no
Ru N11 C12 . . 128.6(4) no
Ru N11 C113 . . 113.5(3) no
C12 N11 C113 . . 117.9(5) no
Ru N21 C22 . . 129.6(4) no
Ru N21 C213 . . 113.6(3) no
C22 N21 C213 . . 116.6(5) no
Ru N31 C32 . . 128.7(4) no
Ru N31 C313 . . 113.6(3) no
C32 N31 C313 . . 117.6(5) no
Ru N112 C111 . . 129.6(3) no
Ru N112 C114 . . 112.3(3) no
C111 N112 C114 . . 118.1(4) no
Ru N212 C211 . . 128.3(4) no
Ru N212 C214 . . 113.4(3) no
C211 N212 C214 . . 117.9(4) no
Ru N312 C311 . . 129.1(3) no
Ru N312 C314 . . 113.2(3) no
C311 N312 C314 . . 117.7(4) no
N11 C12 C13 . . 124.1(6) no
C12 C13 C14 . . 117.5(7) no
C13 C14 C15 . . 121.2(7) no
C14 C15 C16 . . 126.4(7) no
C14 C15 C113 . . 116.1(6) no
C16 C15 C113 . . 117.5(7) no
C15 C16 C17 . . 122.9(7) no
C16 C17 C18 . . 121.9(6) no
C17 C18 C19 . . 125.6(5) no
C17 C18 C114 . . 116.7(6) no
C19 C18 C114 . . 117.8(6) no
C18 C19 C110 . . 120.5(6) no
N21 C22 C23 . . 123.3(6) no
C22 C23 C24 . . 119.7(7) no
C23 C24 C25 . . 120.0(6) no
C24 C25 C26 . . 124.9(6) no
C24 C25 C213 . . 117.4(5) no
C26 C25 C213 . . 117.7(5) no
C25 C26 C27 . . 121.5(6) no
C26 C27 C28 . . 122.0(6) no
C27 C28 C29 . . 125.7(5) no
C27 C28 C214 . . 118.6(5) no
C29 C28 C214 . . 115.7(5) no
C28 C29 C210 . . 120.5(6) no
N31 C32 C33 . . 122.2(5) no
C32 C33 C34 . . 120.2(6) no
C33 C34 C35 . . 120.2(6) no
C34 C35 C36 . . 124.6(6) no
C34 C35 C313 . . 116.3(5) no
C36 C35 C313 . . 119.0(5) no
C35 C36 C37 . . 120.8(6) no
C36 C37 C38 . . 121.7(6) no
C37 C38 C39 . . 124.2(6) no
C37 C38 C314 . . 118.4(6) no
C39 C38 C314 . . 117.3(5) no
C38 C39 C310 . . 119.0(6) no
C19 C110 C111 . . 118.9(7) no
N112 C111 C110 . . 122.7(5) no
N11 C113 C15 . . 123.2(5) no
N11 C113 C114 . . 117.2(5) no
C15 C113 C114 . . 119.7(5) no
N112 C114 C18 . . 122.0(5) no
N112 C114 C113 . . 116.7(4) no
C18 C114 C113 . . 121.3(5) no
C29 C210 C211 . . 120.4(6) no
N212 C211 C210 . . 121.6(5) no
N21 C213 C25 . . 123.0(5) no
N21 C213 C214 . . 115.9(4) no
C25 C213 C214 . . 121.1(5) no
N212 C214 C28 . . 123.8(5) no
N212 C214 C213 . . 117.1(4) no
C28 C214 C213 . . 119.1(5) no
C39 C310 C311 . . 120.6(5) no
N312 C311 C310 . . 122.3(5) no
N31 C313 C35 . . 123.5(4) no
N31 C313 C314 . . 117.0(4) no
C35 C313 C314 . . 119.5(4) no
N312 C314 C38 . . 123.0(5) no
N312 C314 C313 . . 116.4(4) no
C38 C314 C313 . . 120.6(5) no
N11 C12 H12 . . 117.9(7) no
C13 C12 H12 . . 118.0(7) no
C12 C13 H13 . . 121.2(11) no
C14 C13 H13 . . 121.3(10) no
C13 C14 H14 . . 119.3(9) no
C15 C14 H14 . . 119.4(10) no
C15 C16 H16 . . 118.6(10) no
C17 C16 H16 . . 118.5(9) no
C16 C17 H17 . . 119.0(9) no
C18 C17 H17 . . 119.1(9) no
C18 C19 H19 . . 119.8(8) no
C110 C19 H19 . . 119.6(9) no
N21 C22 H22 . . 118.4(6) no
C23 C22 H22 . . 118.4(6) no
C22 C23 H23 . . 120.1(9) no
C24 C23 H23 . . 120.2(9) no
C23 C24 H24 . . 120.0(8) no
C25 C24 H24 . . 120.0(8) no
C25 C26 H26 . . 119.1(8) no
C27 C26 H26 . . 119.4(8) no
C26 C27 H27 . . 119.0(8) no
C28 C27 H27 . . 119.0(8) no
C28 C29 H29 . . 119.7(7) no
C210 C29 H29 . . 119.8(8) no
N31 C32 H32 . . 118.9(6) no
C33 C32 H32 . . 118.9(6) no
C32 C33 H33 . . 119.9(8) no
C34 C33 H33 . . 119.9(8) no
C33 C34 H34 . . 120.0(8) no
C35 C34 H34 . . 119.8(8) no
C35 C36 H36 . . 119.6(8) no
C37 C36 H36 . . 119.6(8) no
C36 C37 H37 . . 119.1(8) no
C38 C37 H37 . . 119.2(8) no
C38 C39 H39 . . 120.4(8) no
C310 C39 H39 . . 120.6(8) no
C19 C110 H110 . . 120.6(8) no
C111 C110 H110 . . 120.5(8) no
N112 C111 H111 . . 118.7(6) no
C110 C111 H111 . . 118.7(7) no
C29 C210 H210 . . 119.8(7) no
C211 C210 H210 . . 119.7(7) no
N212 C211 H211 . . 119.2(6) no
C210 C211 H211 . . 119.2(6) no
C39 C310 H310 . . 119.6(7) no
C311 C310 H310 . . 119.8(7) no
N312 C311 H311 . . 118.9(6) no
C310 C311 H311 . . 118.9(6) no
F11 P1 F12 . . 90.31(19) no
F11 P1 F13 . . 90.05(13) no
F11 P1 F14 . . 89.95(13) no
F11 P1 F11 . 2_555 179.9(3) no
F11 P1 F12 . 2_555 89.69(19) no
F12 P1 F13 . . 90.11(13) no
F12 P1 F14 . . 89.89(13) no
F11 P1 F12 2_555 . 89.69(19) no
F12 P1 F12 . 2_555 179.8(3) no
F13 P1 F14 . . 180.00(2) no
F11 P1 F13 2_555 . 90.05(13) no
F12 P1 F13 2_555 . 90.11(13) no
F11 P1 F14 2_555 . 89.95(13) no
F12 P1 F14 2_555 . 89.89(13) no
F11 P1 F12 2_555 2_555 90.31(19) no
F21 P2 F22 . . 88.7(3) no
F21 P2 F23 . . 90.4(3) no
F21 P2 F21 . 2_555 92.4(4) no
F21 P2 F22 . 2_555 175.5(4) no
F21 P2 F23 . 2_555 88.8(3) no
F22 P2 F23 . . 86.8(4) no
F21 P2 F22 2_555 . 175.5(4) no
F22 P2 F22 . 2_555 90.6(4) no
F22 P2 F23 . 2_555 94.0(4) no
F21 P2 F23 2_555 . 88.8(3) no
F22 P2 F23 2_555 . 94.0(4) no
F23 P2 F23 . 2_555 178.8(4) no
F21 P2 F22 2_555 2_555 88.7(4) no
F21 P2 F23 2_555 2_555 90.4(3) no
F22 P2 F23 2_555 2_555 86.8(4) no
F31 P3 F32 . . 92.7(3) no
F31 P3 F33 . . 89.1(4) no
F31 P3 F34 . . 176.5(5) no
F31 P3 F35 . . 88.5(4) no
F31 P3 F36 . . 90.3(4) no
F32 P3 F33 . . 98.3(4) no
F32 P3 F34 . . 87.7(3) no
F32 P3 F35 . . 175.9(5) no
F32 P3 F36 . . 84.9(4) no
F33 P3 F34 . . 94.3(5) no
F33 P3 F35 . . 85.7(5) no
F33 P3 F36 . . 176.8(5) no
F34 P3 F35 . . 90.8(4) no
F34 P3 F36 . . 86.2(5) no
F35 P3 F36 . . 91.2(5) no

loop_
_geom_bond_atom_site_label_1
_geom_bond_atom_site_label_2
_geom_bond_distance
_geom_bond_publ_flag
Ru N11 2.061(5) yes
Ru N21 2.063(5) yes
Ru N31 2.056(4) yes
Ru N112 2.067(4) yes
Ru N212 2.064(4) yes
Ru N312 2.068(4) yes
N11 C12 1.340(7) no
N11 C113 1.340(7) no
N21 C22 1.339(7) no
N21 C213 1.371(7) no
N31 C32 1.345(6) no
N31 C313 1.361(6) no
N112 C111 1.335(7) no
N112 C114 1.374(6) no
N212 C211 1.334(6) no
N212 C214 1.357(6) no
N312 C311 1.330(6) no
N312 C314 1.368(6) no
C12 C13 1.395(10) no
C13 C14 1.371(13) no
C14 C15 1.412(11) no
C15 C16 1.401(10) no
C15 C113 1.423(9) no
C16 C17 1.342(12) no
C17 C18 1.441(10) no
C18 C19 1.393(11) no
C18 C114 1.398(7) no
C19 C110 1.361(10) no
C22 C23 1.379(9) no
C23 C24 1.357(11) no
C24 C25 1.385(9) no
C25 C26 1.435(9) no
C25 C213 1.401(8) no
C26 C27 1.331(10) no
C27 C28 1.420(9) no
C28 C29 1.407(9) no
C28 C214 1.411(7) no
C29 C210 1.342(9) no
C32 C33 1.391(9) no
C33 C34 1.356(10) no
C34 C35 1.407(9) no
C35 C36 1.422(9) no
C35 C313 1.412(7) no
C36 C37 1.356(10) no
C37 C38 1.415(9) no
C38 C39 1.412(10) no
C38 C314 1.407(8) no
C39 C310 1.356(9) no
C110 C111 1.395(8) no
C113 C114 1.434(8) no
C210 C211 1.403(8) no
C213 C214 1.421(7) no
C310 C311 1.403(8) no
C313 C314 1.415(7) no
C12 H12 0.931(9) no
C13 H13 0.931(11) no
C14 H14 0.931(12) no
C16 H16 0.929(12) no
C17 H17 0.930(9) no
C19 H19 0.931(9) no
C22 H22 0.930(10) no
C23 H23 0.930(10) no
C24 H24 0.930(10) no
C26 H26 0.930(9) no
C27 H27 0.930(9) no
C29 H29 0.930(9) no
C32 H32 0.930(8) no
C33 H33 0.930(8) no
C34 H34 0.930(10) no
C36 H36 0.930(10) no
C37 H37 0.931(9) no
C39 H39 0.931(9) no
C110 H110 0.932(10) no
C111 H111 0.930(7) no
C210 H210 0.931(8) no
C211 H211 0.930(8) no
C310 H310 0.930(8) no
C311 H311 0.930(8) no
P1 F11 1.588(3) no
P1 F12 1.584(4) no
P1 F13 1.600(4) no
P1 F14 1.601(4) no
P2 F21 1.557(7) no
P2 F22 1.524(7) no
P2 F23 1.562(6) no
P3 F31 1.551(5) no
P3 F32 1.542(6) no
P3 F33 1.480(9) no
P3 F34 1.555(5) no
P3 F35 1.531(9) no
P3 F36 1.574(8) no

loop_
_geom_torsion_atom_site_label_1
_geom_torsion_atom_site_label_2
_geom_torsion_atom_site_label_3
_geom_torsion_atom_site_label_4
_geom_torsion
_geom_torsion_publ_flag
N21 Ru N11 C12 -8.5(5) no
N21 Ru N11 C113 172.8(4) no
N31 Ru N11 C12 89.2(5) no
N31 Ru N11 C113 -89.5(4) no
N112 Ru N11 C12 178.2(5) no
N112 Ru N11 C113 -0.4(3) no
N212 Ru N11 C12 -87.7(5) no
N212 Ru N11 C113 93.7(4) no
N11 Ru N21 C22 95.0(5) no
N11 Ru N21 C213 -79.4(4) no
N31 Ru N21 C22 -0.1(5) no
N31 Ru N21 C213 -174.5(3) no
N212 Ru N21 C22 -179.1(5) no
N212 Ru N21 C213 6.5(3) no
N312 Ru N21 C22 -79.7(5) no
N312 Ru N21 C213 105.8(3) no
N11 Ru N31 C32 -3.2(4) no
N11 Ru N31 C313 171.9(3) no
N21 Ru N31 C32 91.8(4) no
N21 Ru N31 C313 -93.1(3) no
N112 Ru N31 C32 -83.6(4) no
N112 Ru N31 C313 91.5(3) no
N312 Ru N31 C32 -178.3(4) no
N312 Ru N31 C313 -3.2(3) no
N11 Ru N112 C111 178.8(5) no
N11 Ru N112 C114 0.9(4) no
N31 Ru N112 C111 -86.6(5) no
N31 Ru N112 C114 95.4(4) no
N212 Ru N112 C111 92.6(5) no
N212 Ru N112 C114 -85.3(4) no
N312 Ru N112 C111 -7.1(5) no
N312 Ru N112 C114 175.0(4) no
N11 Ru N212 C211 -83.9(4) no
N11 Ru N212 C214 87.9(3) no
N21 Ru N212 C211 -179.0(4) no
N21 Ru N212 C214 -7.2(3) no
N112 Ru N212 C211 -3.8(4) no
N112 Ru N212 C214 168.0(3) no
N312 Ru N212 C211 91.5(4) no
N312 Ru N212 C214 -96.7(3) no
N21 Ru N312 C311 -80.0(4) no
N21 Ru N312 C314 101.2(3) no
N31 Ru N312 C311 -177.2(4) no
N31 Ru N312 C314 4.1(3) no
N112 Ru N312 C311 93.8(4) no
N112 Ru N312 C314 -84.9(3) no
N212 Ru N312 C311 -0.5(4) no
N212 Ru N312 C314 -179.2(3) no
Ru N11 C12 C13 -178.8(5) no
C113 N11 C12 C13 -0.2(10) no
Ru N11 C113 C15 179.2(5) no
Ru N11 C113 C114 -0.1(8) no
C12 N11 C113 C15 0.4(8) no
C12 N11 C113 C114 -178.9(5) no
Ru N21 C22 C23 -173.1(5) no
C213 N21 C22 C23 1.2(8) no
Ru N21 C213 C25 173.9(4) no
Ru N21 C213 C214 -4.9(5) no
C22 N21 C213 C25 -1.3(8) no
C22 N21 C213 C214 179.9(6) no
Ru N31 C32 C33 176.0(4) no
C313 N31 C32 C33 1.1(7) no
Ru N31 C313 C35 -177.9(4) no
Ru N31 C313 C314 1.9(5) no
C32 N31 C313 C35 -2.2(7) no
C32 N31 C313 C314 177.6(4) no
Ru N112 C111 C110 -177.4(5) no
C114 N112 C111 C110 0.5(9) no
Ru N112 C114 C18 178.4(5) no
Ru N112 C114 C113 -1.2(6) no
C111 N112 C114 C18 0.2(8) no
C111 N112 C114 C113 -179.4(5) no
Ru N212 C211 C210 170.5(4) no
C214 N212 C211 C210 -1.0(7) no
Ru N212 C214 C28 -172.4(4) no
Ru N212 C214 C213 6.9(5) no
C211 N212 C214 C28 0.3(7) no
C211 N212 C214 C213 179.6(5) no
Ru N312 C311 C310 -177.7(4) no
C314 N312 C311 C310 1.0(7) no
Ru N312 C314 C38 176.6(4) no
Ru N312 C314 C313 -4.3(5) no
C311 N312 C314 C38 -2.3(7) no
C311 N312 C314 C313 176.8(4) no
N11 C12 C13 C14 0.4(11) no
C12 C13 C14 C15 -0.9(10) no
C13 C14 C15 C16 -179.2(8) no
C13 C14 C15 C113 1.2(10) no
C14 C15 C16 C17 178.4(8) no
C113 C15 C16 C17 -2.0(12) no
C14 C15 C113 N11 -0.9(10) no
C14 C15 C113 C114 178.4(6) no
C16 C15 C113 N11 179.4(6) no
C16 C15 C113 C114 -1.2(9) no
C15 C16 C17 C18 4.6(14) no
C16 C17 C18 C19 178.0(8) no
C16 C17 C18 C114 -3.7(12) no
C17 C18 C19 C110 178.8(8) no
C114 C18 C19 C110 0.5(12) no
C17 C18 C114 N112 -179.2(6) no
C17 C18 C114 C113 0.5(10) no
C19 C18 C114 N112 -0.7(10) no
C19 C18 C114 C113 178.9(6) no
C18 C19 C110 C111 0.2(11) no
N21 C22 C23 C24 0.1(11) no
C22 C23 C24 C25 -1.4(10) no
C23 C24 C25 C26 -179.0(6) no
C23 C24 C25 C213 1.3(10) no
C24 C25 C26 C27 -178.2(7) no
C213 C25 C26 C27 1.5(9) no
C24 C25 C213 N21 0.1(7) no
C24 C25 C213 C214 178.8(5) no
C26 C25 C213 N21 -179.6(6) no
C26 C25 C213 C214 -0.9(8) no
C25 C26 C27 C28 -0.3(10) no
C26 C27 C28 C29 179.7(7) no
C26 C27 C28 C214 -1.5(10) no
C27 C28 C29 C210 178.7(6) no
C214 C28 C29 C210 -0.2(10) no
C27 C28 C214 N212 -178.7(5) no
C27 C28 C214 C213 2.0(8) no
C29 C28 C214 N212 0.2(8) no
C29 C28 C214 C213 -179.0(5) no
C28 C29 C210 C211 -0.4(9) no
N31 C32 C33 C34 0.7(9) no
C32 C33 C34 C35 -1.5(9) no
C33 C34 C35 C36 -175.8(6) no
C33 C34 C35 C313 0.4(8) no
C34 C35 C36 C37 177.5(6) no
C313 C35 C36 C37 1.3(9) no
C34 C35 C313 N31 1.5(7) no
C34 C35 C313 C314 -178.3(5) no
C36 C35 C313 N31 177.9(5) no
C36 C35 C313 C314 -1.8(7) no
C35 C36 C37 C38 0.6(10) no
C36 C37 C38 C39 176.7(6) no
C36 C37 C38 C314 -1.8(9) no
C37 C38 C39 C310 -178.2(6) no
C314 C38 C39 C310 0.3(9) no
C37 C38 C314 N312 -179.7(5) no
C37 C38 C314 C313 1.2(8) no
C39 C38 C314 N312 1.7(8) no
C39 C38 C314 C313 -177.4(5) no
C38 C39 C310 C311 -1.6(9) no
C19 C110 C111 N112 -0.7(10) no
N11 C113 C114 N112 0.9(7) no
N11 C113 C114 C18 -178.7(6) no
C15 C113 C114 N112 -178.5(5) no
C15 C113 C114 C18 1.9(9) no
C29 C210 C211 N212 1.0(9) no
N21 C213 C214 N212 -1.4(7) no
N21 C213 C214 C28 178.0(5) no
C25 C213 C214 N212 179.8(4) no
C25 C213 C214 C28 -0.8(8) no
C39 C310 C311 N312 1.0(8) no
N31 C313 C314 N312 1.7(6) no
N31 C313 C314 C38 -179.2(5) no
C35 C313 C314 N312 -178.5(4) no
C35 C313 C314 C38 0.6(7) no
